data_4347251
loop_
_publ_author_name
'Liu, Jinyong'
'Wu, Dimao'
'Su, Xiaoge'
'Han, Mengwei'
'Kimura, Susana Y.'
'Gray, Danielle L.'
'Shapley, John R.'
'Abu-Omar, Mahdi M'
'Werth, Charles J.'
'Strathmann, Timothy J.'

_publ_section_title
;
 Configuration Control in the Synthesis of Homo- and Heteroleptic
 Bis(oxazolinylphenolato/thiazolinylphenolato) Chelate Ligand Complexes of
 Oxorhenium(V): Isomer Effect on Ancillary Ligand Exchange Dynamics and
 Implications for Perchlorate Reduction Catalysis.
;
_journal_issue 5
_journal_name_full 'Inorganic chemistry'
_journal_page_first 2597
_journal_page_last 2611
_journal_paper_doi 10.1021/acs.inorgchem.5b02940
_journal_volume 55
_journal_year 2016
_chemical_formula_moiety ' C18 H16 Cl N2 O3 Re S2 '
_chemical_formula_sum 'C18 H16 Cl N2 O3 Re S2'
_chemical_formula_weight 594.10
_space_group_crystal_system monoclinic
_space_group_IT_number 14
_space_group_name_Hall '-P 2yn'
_space_group_name_H-M_alt 'P 1 21/n 1'
_atom_sites_solution_hydrogens geom
_audit_creation_method SHELXL-2014/6
_audit_update_record
; 
? 
;
_cell_angle_alpha 90
_cell_angle_beta 111.7661(12)
_cell_angle_gamma 90
_cell_formula_units_Z 4
_cell_length_a 16.2996(6)
_cell_length_b 7.5281(2)
_cell_length_c 16.4903(6)
_cell_measurement_reflns_used 9766
_cell_measurement_temperature 100(2)
_cell_measurement_theta_max 28.27
_cell_measurement_theta_min 2.69
_cell_volume 1879.18(11)
_computing_cell_refinement 'SAINT V8.34A (Bruker, 2005)'
_computing_data_collection 'APEX2 V2014.9-0 (Bruker, 2014)'
_computing_data_reduction
; 
SAINT V8.34A, XPREP v2014/2, SADABS V2014/4 
(Bruker, 2012 & 2014) 
;
_computing_molecular_graphics
; 
SHELXTL v2014-4 (Bruker, 2014), CrystalMaker v2.7.7 (CrystalMaker, 1994) 
;
_computing_publication_material 'XCIF V2014-2 (Bruker, 2014)'
_computing_structure_refinement 'SHELX-2014-6 (Sheldrick, 2014)'
_computing_structure_solution 'SHELX-2014-4 (Sheldrick, 2014)'
_diffrn_ambient_temperature 100(2)
_diffrn_measured_fraction_theta_full 1.000
_diffrn_measured_fraction_theta_max 0.998
_diffrn_measurement_device 'Bruker D8 Venture/Photon 100'
_diffrn_measurement_method 'profile data from \f and \w scans'
_diffrn_radiation_monochromator 'multilayer mirrors'
_diffrn_radiation_source 'microfocus sealed tube'
_diffrn_radiation_type MoK\a
_diffrn_radiation_wavelength 0.71073
_diffrn_radiation_wavelength_id cd56psa
_diffrn_reflns_av_R_equivalents 0.0469
_diffrn_reflns_av_unetI/netI 0.0202
_diffrn_reflns_Laue_measured_fraction_full 1.000
_diffrn_reflns_Laue_measured_fraction_max 0.998
_diffrn_reflns_limit_h_max 21
_diffrn_reflns_limit_h_min -21
_diffrn_reflns_limit_k_max 10
_diffrn_reflns_limit_k_min -10
_diffrn_reflns_limit_l_max 21
_diffrn_reflns_limit_l_min -21
_diffrn_reflns_number 51563
_diffrn_reflns_point_group_measured_fraction_full 1.000
_diffrn_reflns_point_group_measured_fraction_max 0.998
_diffrn_reflns_theta_full 25.242
_diffrn_reflns_theta_max 28.311
_diffrn_reflns_theta_min 2.215
_exptl_absorpt_coefficient_mu 6.853
_exptl_absorpt_correction_T_max 0.84296
_exptl_absorpt_correction_T_min 0.62854
_exptl_absorpt_correction_type integration
_exptl_absorpt_process_details 'SADABS V2014/4 (Bruker, 2014)'
_exptl_crystal_colour green
_exptl_crystal_density_diffrn 2.100
_exptl_crystal_density_method 'not measured'
_exptl_crystal_description plate
_exptl_crystal_F_000 1144
_exptl_crystal_id cd56psa
_exptl_crystal_preparation
; 
The data crystal was mounted using oil (Parantone-N, Exxon) to a 
0.3 mm cryo-loop (Hampton Research) with the (0 -1 1) scattering 
planes roughly normal to the spindle axis. 
;
_exptl_crystal_size_max 0.201
_exptl_crystal_size_mid 0.165
_exptl_crystal_size_min 0.081
_refine_diff_density_max 0.427
_refine_diff_density_min -0.938
_refine_diff_density_rms 0.123
_refine_ls_extinction_method none
_refine_ls_goodness_of_fit_ref 1.086
_refine_ls_hydrogen_treatment constr
_refine_ls_matrix_type full
_refine_ls_number_parameters 244
_refine_ls_number_reflns 4657
_refine_ls_number_restraints 0
_refine_ls_restrained_S_all 1.086
_refine_ls_R_factor_all 0.0250
_refine_ls_R_factor_gt 0.0184
_refine_ls_shift/su_max 0.001
_refine_ls_shift/su_mean 0.000
_refine_ls_structure_factor_coef Fsqd
_refine_ls_weighting_details 'w=1/[\s^2^(Fo^2^)+(0.0156P)^2^+1.7649P] where P=(Fo^2^+2Fc^2^)/3'
_refine_ls_weighting_scheme calc
_refine_ls_wR_factor_gt 0.0371
_refine_ls_wR_factor_ref 0.0388
_reflns_Friedel_coverage 0.000
_reflns_number_gt 4134
_reflns_number_total 4657
_reflns_threshold_expression 'I > 2\s(I)'
_cod_data_source_file ic5b02940_si_002.cif
_cod_data_source_block N,N-cis_Re(O)(htz)2Cl_(5b)
_cod_original_sg_symbol_H-M 'P 21/n'
_cod_database_code 4347251
_shelx_space_group_comment
; 
The symmetry employed for this shelxl refinement is uniquely defined 
by the following loop, which should always be used as a source of 
symmetry information in preference to the above space-group names. 
They are only intended as comments. 
;
_shelx_estimated_absorpt_t_min 0.340
_shelx_estimated_absorpt_t_max 0.607
_shelxl_version_number 2014/6

loop_
_space_group_symop_operation_xyz
'x, y, z'
'-x+1/2, y+1/2, -z+1/2'
'-x, -y, -z'
'x-1/2, -y-1/2, z-1/2'

loop_
_atom_site_label
_atom_site_type_symbol
_atom_site_fract_x
_atom_site_fract_y
_atom_site_fract_z
_atom_site_U_iso_or_equiv
_atom_site_adp_type
_atom_site_occupancy
_atom_site_site_symmetry_order
_atom_site_calc_flag
_atom_site_refinement_flags_posn
_atom_site_refinement_flags_adp
Re1 Re 0.51846(2) 0.26173(2) 0.82261(2) 0.00999(3) Uani 1 1 d . .
S1 S 0.23146(4) 0.41684(9) 0.79202(4) 0.01629(13) Uani 1 1 d . .
S2 S 0.55231(5) 0.65347(9) 0.62097(5) 0.02068(14) Uani 1 1 d . .
Cl1 Cl 0.49743(4) -0.00523(8) 0.88800(4) 0.01544(12) Uani 1 1 d . .
O1 O 0.57445(11) 0.3908(2) 0.90961(11) 0.0174(4) Uani 1 1 d . .
O2 O 0.43964(11) 0.1715(2) 0.70522(10) 0.0110(3) Uani 1 1 d . .
O3 O 0.61462(11) 0.1368(2) 0.79812(11) 0.0135(4) Uani 1 1 d . .
N1 N 0.39726(13) 0.3451(3) 0.82832(13) 0.0114(4) Uani 1 1 d . .
N2 N 0.52862(13) 0.4737(3) 0.74384(13) 0.0128(4) Uani 1 1 d . .
C1 C 0.37158(15) 0.2569(3) 0.64645(15) 0.0108(5) Uani 1 1 d . .
C2 C 0.31111(15) 0.3542(3) 0.67230(15) 0.0113(5) Uani 1 1 d . .
C3 C 0.23755(16) 0.4343(3) 0.60748(16) 0.0154(5) Uani 1 1 d . .
H3A H 0.1952 0.4954 0.6240 0.018 Uiso 1 1 calc R U
C4 C 0.22636(17) 0.4248(3) 0.52042(16) 0.0166(5) Uani 1 1 d . .
H4A H 0.1777 0.4826 0.4775 0.020 Uiso 1 1 calc R U
C5 C 0.28671(17) 0.3302(3) 0.49605(16) 0.0161(5) Uani 1 1 d . .
H5A H 0.2789 0.3237 0.4361 0.019 Uiso 1 1 calc R U
C6 C 0.35817(17) 0.2453(3) 0.55771(16) 0.0140(5) Uani 1 1 d . .
H6A H 0.3981 0.1791 0.5397 0.017 Uiso 1 1 calc R U
C7 C 0.32273(16) 0.3672(3) 0.76387(16) 0.0117(5) Uani 1 1 d . .
C8 C 0.3020(2) 0.4350(5) 0.90573(18) 0.0307(7) Uani 1 1 d . .
H8A H 0.3060 0.5604 0.9248 0.037 Uiso 1 1 calc R U
H8B H 0.2776 0.3640 0.9421 0.037 Uiso 1 1 calc R U
C9 C 0.39191(18) 0.3670(4) 0.91573(17) 0.0221(6) Uani 1 1 d . .
H9A H 0.4377 0.4517 0.9509 0.027 Uiso 1 1 calc R U
H9B H 0.4028 0.2514 0.9466 0.027 Uiso 1 1 calc R U
C10 C 0.63746(16) 0.1632(3) 0.72922(16) 0.0129(5) Uani 1 1 d . .
C11 C 0.60925(16) 0.3065(3) 0.66913(16) 0.0130(5) Uani 1 1 d . .
C12 C 0.63633(18) 0.3103(4) 0.59745(17) 0.0184(5) Uani 1 1 d . .
H12A H 0.6151 0.4021 0.5553 0.022 Uiso 1 1 calc R U
C13 C 0.69280(19) 0.1844(4) 0.58673(18) 0.0214(6) Uani 1 1 d . .
H13A H 0.7108 0.1906 0.5382 0.026 Uiso 1 1 calc R U
C14 C 0.72316(17) 0.0485(4) 0.64749(18) 0.0200(6) Uani 1 1 d . .
H14A H 0.7637 -0.0364 0.6416 0.024 Uiso 1 1 calc R U
C15 C 0.69471(16) 0.0360(3) 0.71675(17) 0.0157(5) Uani 1 1 d . .
H15A H 0.7143 -0.0603 0.7565 0.019 Uiso 1 1 calc R U
C16 C 0.56147(15) 0.4603(3) 0.68334(16) 0.0126(5) Uani 1 1 d . .
C17 C 0.47693(19) 0.7489(3) 0.6675(2) 0.0247(6) Uani 1 1 d . .
H17A H 0.4857 0.8788 0.6753 0.030 Uiso 1 1 calc R U
H17B H 0.4147 0.7252 0.6297 0.030 Uiso 1 1 calc R U
C18 C 0.50085(18) 0.6562(3) 0.75453(18) 0.0184(5) Uani 1 1 d . .
H18A H 0.5496 0.7199 0.7999 0.022 Uiso 1 1 calc R U
H18B H 0.4492 0.6531 0.7725 0.022 Uiso 1 1 calc R U

loop_
_atom_site_aniso_label
_atom_site_aniso_U_11
_atom_site_aniso_U_22
_atom_site_aniso_U_33
_atom_site_aniso_U_23
_atom_site_aniso_U_13
_atom_site_aniso_U_12
Re1 0.00750(5) 0.01418(5) 0.00832(5) -0.00217(4) 0.00296(3) 0.00056(4)
S1 0.0109(3) 0.0213(3) 0.0193(3) -0.0021(3) 0.0087(2) 0.0025(2)
S2 0.0255(4) 0.0147(3) 0.0273(4) 0.0039(3) 0.0161(3) 0.0021(3)
Cl1 0.0150(3) 0.0186(3) 0.0133(3) 0.0019(2) 0.0059(2) 0.0012(2)
O1 0.0138(9) 0.0255(10) 0.0131(9) -0.0049(8) 0.0051(7) -0.0019(8)
O2 0.0099(8) 0.0120(8) 0.0105(8) -0.0018(7) 0.0031(7) 0.0003(6)
O3 0.0097(8) 0.0194(9) 0.0124(8) 0.0008(7) 0.0053(7) 0.0031(7)
N1 0.0107(10) 0.0142(10) 0.0106(10) -0.0029(8) 0.0054(8) 0.0002(8)
N2 0.0106(10) 0.0125(10) 0.0154(10) -0.0033(8) 0.0048(8) -0.0010(8)
C1 0.0081(10) 0.0123(11) 0.0108(11) -0.0021(9) 0.0020(9) -0.0024(9)
C2 0.0091(11) 0.0119(11) 0.0122(11) -0.0016(9) 0.0032(9) -0.0024(9)
C3 0.0105(12) 0.0160(12) 0.0196(13) -0.0004(10) 0.0055(10) 0.0008(9)
C4 0.0123(12) 0.0173(12) 0.0148(12) 0.0032(10) -0.0012(10) 0.0003(10)
C5 0.0163(13) 0.0191(13) 0.0102(11) 0.0000(10) 0.0017(10) -0.0052(10)
C6 0.0147(12) 0.0156(12) 0.0132(11) -0.0038(10) 0.0068(9) -0.0024(10)
C7 0.0104(11) 0.0097(11) 0.0167(12) -0.0005(10) 0.0070(10) 0.0007(9)
C8 0.0268(16) 0.053(2) 0.0149(13) 0.0025(14) 0.0113(12) 0.0200(15)
C9 0.0169(13) 0.0381(17) 0.0126(12) -0.0091(12) 0.0069(11) 0.0005(12)
C10 0.0076(11) 0.0166(12) 0.0139(12) -0.0038(10) 0.0033(9) -0.0029(9)
C11 0.0104(11) 0.0157(11) 0.0137(12) -0.0034(10) 0.0053(10) -0.0016(9)
C12 0.0187(13) 0.0195(13) 0.0189(13) -0.0003(11) 0.0094(11) -0.0014(11)
C13 0.0253(15) 0.0253(14) 0.0217(14) -0.0045(12) 0.0179(12) -0.0014(12)
C14 0.0150(13) 0.0221(13) 0.0250(14) -0.0062(12) 0.0101(11) 0.0034(11)
C15 0.0125(12) 0.0174(12) 0.0166(12) -0.0022(10) 0.0047(10) 0.0006(10)
C16 0.0083(11) 0.0142(11) 0.0139(12) -0.0020(10) 0.0026(9) -0.0029(9)
C17 0.0277(15) 0.0151(13) 0.0360(17) 0.0023(12) 0.0174(13) 0.0046(12)
C18 0.0206(14) 0.0127(12) 0.0251(14) -0.0052(11) 0.0121(11) 0.0000(10)

loop_
_atom_type_symbol
_atom_type_description
_atom_type_scat_dispersion_real
_atom_type_scat_dispersion_imag
_atom_type_scat_source
C C 0.0033 0.0016 'International Tables Vol C Tables 4.2.6.8 and 6.1.1.4'
H H 0.0000 0.0000 'International Tables Vol C Tables 4.2.6.8 and 6.1.1.4'
N N 0.0061 0.0033 'International Tables Vol C Tables 4.2.6.8 and 6.1.1.4'
O O 0.0106 0.0060 'International Tables Vol C Tables 4.2.6.8 and 6.1.1.4'
S S 0.1246 0.1234 'International Tables Vol C Tables 4.2.6.8 and 6.1.1.4'
Cl Cl 0.1484 0.1585 'International Tables Vol C Tables 4.2.6.8 and 6.1.1.4'
Re Re -1.0185 7.2310 'International Tables Vol C Tables 4.2.6.8 and 6.1.1.4'

loop_
_geom_angle_atom_site_label_1
_geom_angle_atom_site_label_2
_geom_angle_atom_site_label_3
_geom_angle
O1 Re1 O3 103.02(8)
O1 Re1 O2 164.71(8)
O3 Re1 O2 85.12(7)
O1 Re1 N2 86.93(8)
O3 Re1 N2 89.14(7)
O2 Re1 N2 80.20(7)
O1 Re1 N1 90.62(8)
O3 Re1 N1 165.89(7)
O2 Re1 N1 82.44(7)
N2 Re1 N1 95.25(8)
O1 Re1 Cl1 103.02(6)
O3 Re1 Cl1 87.09(5)
O2 Re1 Cl1 90.17(5)
N2 Re1 Cl1 169.92(6)
N1 Re1 Cl1 86.33(6)
C7 S1 C8 90.86(12)
C16 S2 C17 90.25(12)
C1 O2 Re1 126.85(14)
C10 O3 Re1 126.19(15)
C7 N1 C9 114.1(2)
C7 N1 Re1 127.68(17)
C9 N1 Re1 118.02(16)
C16 N2 C18 113.3(2)
C16 N2 Re1 124.38(17)
C18 N2 Re1 122.30(16)
O2 C1 C6 119.6(2)
O2 C1 C2 121.0(2)
C6 C1 C2 119.4(2)
C3 C2 C1 118.9(2)
C3 C2 C7 120.3(2)
C1 C2 C7 120.7(2)
C4 C3 C2 120.9(2)
C4 C3 H3A 119.6
C2 C3 H3A 119.6
C3 C4 C5 119.5(2)
C3 C4 H4A 120.2
C5 C4 H4A 120.2
C6 C5 C4 121.1(2)
C6 C5 H5A 119.4
C4 C5 H5A 119.4
C5 C6 C1 120.1(2)
C5 C6 H6A 120.0
C1 C6 H6A 120.0
N1 C7 C2 124.4(2)
N1 C7 S1 116.08(18)
C2 C7 S1 119.49(18)
C9 C8 S1 107.92(19)
C9 C8 H8A 110.1
S1 C8 H8A 110.1
C9 C8 H8B 110.1
S1 C8 H8B 110.1
H8A C8 H8B 108.4
N1 C9 C8 109.7(2)
N1 C9 H9A 109.7
C8 C9 H9A 109.7
N1 C9 H9B 109.7
C8 C9 H9B 109.7
H9A C9 H9B 108.2
O3 C10 C15 115.7(2)
O3 C10 C11 125.9(2)
C15 C10 C11 118.5(2)
C12 C11 C10 118.7(2)
C12 C11 C16 118.1(2)
C10 C11 C16 122.9(2)
C13 C12 C11 121.8(3)
C13 C12 H12A 119.1
C11 C12 H12A 119.1
C12 C13 C14 119.4(3)
C12 C13 H13A 120.3
C14 C13 H13A 120.3
C15 C14 C13 120.4(2)
C15 C14 H14A 119.8
C13 C14 H14A 119.8
C14 C15 C10 121.2(2)
C14 C15 H15A 119.4
C10 C15 H15A 119.4
N2 C16 C11 125.5(2)
N2 C16 S2 114.57(19)
C11 C16 S2 119.78(18)
C18 C17 S2 103.95(18)
C18 C17 H17A 111.0
S2 C17 H17A 111.0
C18 C17 H17B 111.0
S2 C17 H17B 111.0
H17A C17 H17B 109.0
N2 C18 C17 107.4(2)
N2 C18 H18A 110.2
C17 C18 H18A 110.2
N2 C18 H18B 110.2
C17 C18 H18B 110.2
H18A C18 H18B 108.5

loop_
_geom_bond_atom_site_label_1
_geom_bond_atom_site_label_2
_geom_bond_distance
Re1 O1 1.6927(17)
Re1 O3 1.9933(17)
Re1 O2 2.0036(16)
Re1 N2 2.102(2)
Re1 N1 2.108(2)
Re1 Cl1 2.3650(6)
S1 C7 1.755(2)
S1 C8 1.805(3)
S2 C16 1.755(3)
S2 C17 1.820(3)
O2 C1 1.337(3)
O3 C10 1.335(3)
N1 C7 1.294(3)
N1 C9 1.485(3)
N2 C16 1.299(3)
N2 C18 1.477(3)
C1 C6 1.400(3)
C1 C2 1.415(3)
C2 C3 1.412(3)
C2 C7 1.454(3)
C3 C4 1.380(4)
C3 H3A 0.9500
C4 C5 1.389(4)
C4 H4A 0.9500
C5 C6 1.386(4)
C5 H5A 0.9500
C6 H6A 0.9500
C8 C9 1.503(4)
C8 H8A 0.9900
C8 H8B 0.9900
C9 H9A 0.9900
C9 H9B 0.9900
C10 C15 1.404(3)
C10 C11 1.421(4)
C11 C12 1.407(4)
C11 C16 1.462(3)
C12 C13 1.377(4)
C12 H12A 0.9500
C13 C14 1.389(4)
C13 H13A 0.9500
C14 C15 1.386(4)
C14 H14A 0.9500
C15 H15A 0.9500
C17 C18 1.512(4)
C17 H17A 0.9900
C17 H17B 0.9900
C18 H18A 0.9900
C18 H18B 0.9900
